data_7129713
loop_
_publ_author_name
'Horiuchi, Shinnosuke'
'Hiroiwa, Hirotaka'
'Sakuda, Eri'
'Arikawa, Yasuhiro'
'Umakoshi, Keisuke'

_publ_section_title
;
 An Asymmetric Pt Diimine Acetylide Complex Providing Unique Luminescent
 Multinuclear Sandwich Complexes with Cu Salts
;
_journal_name_full 'Chemical Communications'
_journal_paper_doi 10.1039/D1CC07108D
_journal_year 2022
_chemical_formula_moiety 'C70 H62 Br4 Cl4 Cu4 F10 N4 Pt2'
_chemical_formula_sum 'C70 H62 Br4 Cl4 Cu4 F10 N4 Pt2'
_chemical_formula_weight 2255.06
_space_group_crystal_system monoclinic
_space_group_IT_number 14
_space_group_name_Hall '-P 2yn'
_space_group_name_H-M_alt 'P 1 21/n 1'
_atom_sites_solution_hydrogens geom
_atom_sites_solution_primary direct
_atom_sites_solution_secondary difmap
_audit_update_record
;
2021-12-02 deposited with the CCDC.	2022-02-15 downloaded from the CCDC.
;
_cell_angle_alpha 90.0000
_cell_angle_beta 93.292(6)
_cell_angle_gamma 90.0000
_cell_formula_units_Z 2
_cell_length_a 11.834(4)
_cell_length_b 11.079(3)
_cell_length_c 27.470(8)
_cell_measurement_reflns_used 8962
_cell_measurement_temperature 93
_cell_measurement_theta_max 29.13
_cell_measurement_theta_min 1.72
_cell_volume 3595.6(19)
_computing_cell_refinement DTREK
_computing_data_collection DTREK
_computing_data_reduction DTREK
_computing_molecular_graphics 'CrystalStructure 4.3'
_computing_publication_material 'CrystalStructure 4.3 (Rigaku, 2019)'
_computing_structure_refinement 'SHELXL Version 2018/3 (Sheldrick, 2008)'
_computing_structure_solution 'SHELXS Version 2013/1 (Sheldrick, 2008)'
_diffrn_ambient_temperature 93
_diffrn_detector_area_resol_mean 29.257
_diffrn_measured_fraction_theta_full 0.998
_diffrn_measured_fraction_theta_max 0.984
_diffrn_measurement_device_type 'Rigaku Saturn70'
_diffrn_measurement_method \w
_diffrn_radiation_type 'Mo K\a'
_diffrn_radiation_wavelength 0.71075
_diffrn_reflns_av_R_equivalents 0.0562
_diffrn_reflns_av_unetI/netI 0.0569
_diffrn_reflns_Laue_measured_fraction_full 0.998
_diffrn_reflns_Laue_measured_fraction_max 0.984
_diffrn_reflns_limit_h_max 16
_diffrn_reflns_limit_h_min -16
_diffrn_reflns_limit_k_max 15
_diffrn_reflns_limit_k_min -15
_diffrn_reflns_limit_l_max 33
_diffrn_reflns_limit_l_min -37
_diffrn_reflns_number 38502
_diffrn_reflns_point_group_measured_fraction_full 0.998
_diffrn_reflns_point_group_measured_fraction_max 0.984
_diffrn_reflns_theta_full 25.242
_diffrn_reflns_theta_max 29.208
_diffrn_reflns_theta_min 1.916
_diffrn_standards_number 0
_exptl_absorpt_coefficient_mu 7.470
_exptl_absorpt_correction_T_max 0.639
_exptl_absorpt_correction_T_min 0.517
_exptl_absorpt_correction_type multi-scan
_exptl_absorpt_process_details 'REQAB (Rigaku, 1998)'
_exptl_crystal_colour colorless
_exptl_crystal_density_diffrn 2.083
_exptl_crystal_density_method 'not measured'
_exptl_crystal_description prism
_exptl_crystal_F_000 2160.00
_exptl_crystal_recrystallization_method 'Re-crystallisation from solvent: CH2Cl2, hexane'
_exptl_crystal_size_max 0.130
_exptl_crystal_size_mid 0.070
_exptl_crystal_size_min 0.060
_refine_diff_density_max 2.93
_refine_diff_density_min -2.88
_refine_ls_extinction_method none
_refine_ls_goodness_of_fit_ref 1.163
_refine_ls_hydrogen_treatment constr
_refine_ls_number_parameters 442
_refine_ls_number_reflns 9594
_refine_ls_number_restraints 12
_refine_ls_R_factor_all 0.0673
_refine_ls_R_factor_gt 0.0556
_refine_ls_shift/su_max 0.001
_refine_ls_structure_factor_coef Fsqd
_refine_ls_weighting_details 'w = 1/[\s^2^(Fo^2^)+(0.0574P)^2^+17.2723P] where P=(Fo^2^+2Fc^2^)/3'
_refine_ls_weighting_scheme calc
_refine_ls_wR_factor_gt 0.1284
_refine_ls_wR_factor_ref 0.1393
_reflns_Friedel_coverage 0.000
_reflns_number_gt 8163
_reflns_number_total 9594
_reflns_threshold_expression F^2^>2.0\s(F^2^)
_cod_data_source_file d1cc07108d2.cif
_cod_data_source_block 2068b
_cod_original_cell_volume 3595.9(19)
_cod_database_code 7129713

loop_
_space_group_symop_id
_space_group_symop_operation_xyz
1 +X,+Y,+Z
2 1/2-X,1/2+Y,1/2-Z
3 -X,-Y,-Z
4 -1/2+X,-1/2-Y,-1/2+Z

loop_
_atom_site_label
_atom_site_type_symbol
_atom_site_fract_x
_atom_site_fract_y
_atom_site_fract_z
_atom_site_U_iso_or_equiv
_atom_site_adp_type
_atom_site_occupancy
_atom_site_site_symmetry_order
_atom_site_calc_flag
_atom_site_refinement_flags_posn
_atom_site_refinement_flags_adp
_atom_site_refinement_flags_occupancy
_atom_site_disorder_assembly
_atom_site_disorder_group
Pt1 Pt 0.64170(2) 0.50383(2) 0.43770(2) 0.01429(8) Uani 1 1 d . . . . .
Br1 Br 0.95076(6) 0.42433(6) 0.44093(3) 0.02163(15) Uani 1 1 d . . . . .
Br2 Br 1.07810(6) 0.73754(6) 0.43113(3) 0.02387(16) Uani 1 1 d . . . . .
Cu1 Cu 0.90082(7) 0.63700(7) 0.43560(3) 0.01806(17) Uani 1 1 d . . . . .
Cu2 Cu 0.84873(7) 0.42176(8) 0.51465(3) 0.02263(19) Uani 1 1 d . . . . .
N101 N 0.5385(4) 0.3543(5) 0.43776(19) 0.0152(10) Uani 1 1 d . . . . .
C102 C 0.4954(5) 0.3176(6) 0.3932(2) 0.0154(12) Uani 1 1 d . . . . .
C103 C 0.4204(5) 0.2222(6) 0.3877(2) 0.0183(13) Uani 1 1 d . . . . .
H103 H 0.392862 0.198004 0.355989 0.022 Uiso 1 1 calc R U . . .
C104 C 0.3852(5) 0.1610(6) 0.4288(2) 0.0177(13) Uani 1 1 d . . . . .
C105 C 0.4277(5) 0.2034(6) 0.4738(2) 0.0180(13) Uani 1 1 d . . . . .
H105 H 0.403839 0.166652 0.502757 0.022 Uiso 1 1 calc R U . . .
C106 C 0.5032(5) 0.2970(6) 0.4774(2) 0.0168(12) Uani 1 1 d . . . . .
H106 H 0.531613 0.322380 0.508782 0.020 Uiso 1 1 calc R U . . .
C107 C 0.3021(6) 0.0546(6) 0.4250(2) 0.0197(13) Uani 1 1 d . . . . .
C108 C 0.2996(7) -0.0032(7) 0.3736(3) 0.0268(16) Uani 1 1 d . . . . .
H10A H 0.275617 0.057329 0.349088 0.032 Uiso 1 1 calc R U . . .
H10B H 0.375360 -0.032515 0.367062 0.032 Uiso 1 1 calc R U . . .
H10C H 0.246155 -0.070826 0.372057 0.032 Uiso 1 1 calc R U . . .
C109 C 0.1830(6) 0.1031(7) 0.4349(3) 0.0280(16) Uani 1 1 d . . . . .
H10D H 0.160944 0.164896 0.410675 0.034 Uiso 1 1 calc R U . . .
H10E H 0.128295 0.036621 0.432670 0.034 Uiso 1 1 calc R U . . .
H10F H 0.184293 0.138431 0.467636 0.034 Uiso 1 1 calc R U . . .
C110 C 0.3397(6) -0.0421(6) 0.4621(3) 0.0217(14) Uani 1 1 d . . . . .
H10G H 0.286694 -0.110094 0.459645 0.026 Uiso 1 1 calc R U . . .
H10H H 0.415735 -0.070349 0.455303 0.026 Uiso 1 1 calc R U . . .
H10I H 0.340890 -0.008071 0.495006 0.026 Uiso 1 1 calc R U . . .
N111 N 0.5971(5) 0.4875(5) 0.3642(2) 0.0143(10) Uani 1 1 d . . . . .
C112 C 0.5352(5) 0.3877(6) 0.3519(2) 0.0168(12) Uani 1 1 d . . . . .
C113 C 0.5125(5) 0.3570(6) 0.3038(2) 0.0188(13) Uani 1 1 d . . . . .
H113 H 0.470233 0.285864 0.296310 0.023 Uiso 1 1 calc R U . . .
C114 C 0.5492(5) 0.4267(6) 0.2660(2) 0.0181(13) Uani 1 1 d . . . . .
C115 C 0.6099(6) 0.5309(6) 0.2792(3) 0.0207(14) Uani 1 1 d . . . . .
H115 H 0.635304 0.583503 0.254760 0.025 Uiso 1 1 calc R U . . .
C116 C 0.6328(6) 0.5571(6) 0.3278(2) 0.0197(13) Uani 1 1 d . . . . .
H116 H 0.675621 0.627408 0.336061 0.024 Uiso 1 1 calc R U . . .
C117 C 0.5287(6) 0.3887(7) 0.2124(2) 0.0244(15) Uani 1 1 d . . . . .
C118 C 0.6291(7) 0.3090(8) 0.1992(3) 0.0319(18) Uani 1 1 d . . . . .
H11A H 0.635111 0.239584 0.221271 0.038 Uiso 1 1 calc R U . . .
H11B H 0.616804 0.280493 0.165504 0.038 Uiso 1 1 calc R U . . .
H11C H 0.699124 0.356220 0.202290 0.038 Uiso 1 1 calc R U . . .
C119 C 0.4176(7) 0.3131(8) 0.2059(3) 0.0298(17) Uani 1 1 d . . . . .
H11D H 0.422344 0.243580 0.227990 0.036 Uiso 1 1 calc R U . . .
H11E H 0.352901 0.363510 0.213541 0.036 Uiso 1 1 calc R U . . .
H11F H 0.407809 0.284784 0.172145 0.036 Uiso 1 1 calc R U . . .
C120 C 0.5200(7) 0.4960(7) 0.1780(3) 0.0289(17) Uani 1 1 d . . . . .
H12G H 0.506906 0.467207 0.144408 0.035 Uiso 1 1 calc R U . . .
H12H H 0.456796 0.547548 0.186520 0.035 Uiso 1 1 calc R U . . .
H12I H 0.590543 0.542330 0.180856 0.035 Uiso 1 1 calc R U . . .
C121 C 0.7304(5) 0.6544(6) 0.4325(2) 0.0156(12) Uani 1 1 d . . . . .
C122 C 0.7696(6) 0.7558(6) 0.4284(2) 0.0195(13) Uani 1 1 d . . . . .
C123 C 0.7715(6) 0.8862(6) 0.4211(2) 0.0177(13) Uani 1 1 d . . . . .
C124 C 0.8571(6) 0.9584(7) 0.4420(3) 0.0238(14) Uani 1 1 d . . . . .
H124 H 0.919634 0.922569 0.459778 0.029 Uiso 1 1 calc R U . . .
C125 C 0.8511(6) 1.0849(7) 0.4368(3) 0.0285(16) Uani 1 1 d . . . . .
H125 H 0.908387 1.134473 0.451971 0.034 Uiso 1 1 calc R U . . .
C126 C 0.7615(7) 1.1369(7) 0.4096(3) 0.0326(18) Uani 1 1 d . . . . .
H126 H 0.757252 1.222009 0.405779 0.039 Uiso 1 1 calc R U . . .
C127 C 0.6788(7) 1.0638(8) 0.3882(3) 0.0351(19) Uani 1 1 d . . . . .
H127 H 0.618324 1.099584 0.369084 0.042 Uiso 1 1 calc R U . . .
C128 C 0.6814(6) 0.9393(7) 0.3938(3) 0.0274(16) Uani 1 1 d . . . . .
H128 H 0.622568 0.890719 0.379196 0.033 Uiso 1 1 calc R U . . .
C129 C 0.6858(6) 0.4940(6) 0.5077(3) 0.0183(13) Uani 1 1 d . . . . .
C130 C 0.7079(6) 0.4788(6) 0.5514(3) 0.0204(14) Uani 1 1 d . . . . .
C131 C 0.7039(6) 0.4596(7) 0.6031(3) 0.0223(14) Uani 1 1 d . . . . .
C132 C 0.6485(6) 0.3620(6) 0.6221(3) 0.0211(14) Uani 1 1 d . . . . .
F132 F 0.5897(4) 0.2855(4) 0.59175(16) 0.0353(11) Uani 1 1 d . . . . .
C133 C 0.6458(6) 0.3391(7) 0.6718(3) 0.0251(15) Uani 1 1 d . . . . .
F133 F 0.5886(5) 0.2437(4) 0.68782(18) 0.0424(13) Uani 1 1 d . . . . .
C134 C 0.7022(7) 0.4174(8) 0.7035(3) 0.0303(17) Uani 1 1 d . . . . .
F134 F 0.7023(5) 0.3941(6) 0.75184(17) 0.0478(14) Uani 1 1 d . . . . .
C135 C 0.7591(7) 0.5150(8) 0.6867(3) 0.0293(17) Uani 1 1 d . . . . .
F135 F 0.8112(4) 0.5914(6) 0.71863(17) 0.0460(14) Uani 1 1 d . . . . .
C136 C 0.7601(6) 0.5361(7) 0.6373(3) 0.0243(15) Uani 1 1 d . . . . .
F136 F 0.8152(4) 0.6325(4) 0.62220(16) 0.0328(10) Uani 1 1 d . . . . .
C1 C 0.9238(10) 0.4382(13) 0.3048(4) 0.064(2) Uani 1 1 d . U . . .
H1A H 0.899745 0.504286 0.326195 0.076 Uiso 1 1 calc R U . . .
H1B H 1.001535 0.413635 0.315864 0.076 Uiso 1 1 calc R U . . .
Cl1 Cl 0.8253(3) 0.3074(3) 0.30817(10) 0.0584(7) Uani 1 1 d . U . . .
Cl2 Cl 0.9209(3) 0.4881(3) 0.24327(11) 0.0592(7) Uani 1 1 d . U . . .

loop_
_atom_site_aniso_label
_atom_site_aniso_U_11
_atom_site_aniso_U_22
_atom_site_aniso_U_33
_atom_site_aniso_U_23
_atom_site_aniso_U_13
_atom_site_aniso_U_12
Pt1 0.01333(13) 0.01599(13) 0.01344(14) 0.00095(9) -0.00025(9) -0.00008(8)
Br1 0.0223(3) 0.0207(3) 0.0222(3) -0.0003(3) 0.0041(3) 0.0029(2)
Br2 0.0169(3) 0.0240(3) 0.0307(4) 0.0105(3) 0.0012(3) -0.0001(2)
Cu1 0.0156(4) 0.0200(4) 0.0185(4) 0.0013(3) 0.0004(3) 0.0005(3)
Cu2 0.0218(4) 0.0284(5) 0.0178(4) 0.0027(3) 0.0022(3) 0.0088(3)
N101 0.010(2) 0.019(3) 0.016(3) 0.000(2) -0.0026(19) -0.0059(19)
C102 0.011(3) 0.018(3) 0.017(3) -0.002(2) -0.001(2) 0.004(2)
C103 0.015(3) 0.026(3) 0.013(3) -0.003(3) -0.001(2) -0.003(2)
C104 0.013(3) 0.021(3) 0.018(3) -0.001(3) 0.001(2) -0.001(2)
C105 0.019(3) 0.019(3) 0.016(3) 0.000(2) 0.000(2) -0.004(2)
C106 0.019(3) 0.016(3) 0.015(3) 0.003(2) -0.002(2) 0.001(2)
C107 0.019(3) 0.022(3) 0.018(3) 0.001(3) 0.001(3) -0.011(3)
C108 0.030(4) 0.027(4) 0.023(4) -0.002(3) -0.002(3) -0.009(3)
C109 0.021(3) 0.034(4) 0.030(4) 0.006(3) 0.000(3) -0.006(3)
C110 0.028(4) 0.018(3) 0.019(3) 0.001(3) 0.001(3) -0.003(3)
N111 0.014(2) 0.018(3) 0.010(2) 0.001(2) -0.002(2) 0.0009(19)
C112 0.011(3) 0.021(3) 0.019(3) 0.003(3) 0.001(2) 0.001(2)
C113 0.018(3) 0.020(3) 0.018(3) 0.000(3) 0.004(2) -0.001(2)
C114 0.013(3) 0.022(3) 0.020(3) 0.004(3) -0.002(2) -0.004(2)
C115 0.022(3) 0.017(3) 0.023(4) 0.003(3) 0.001(3) -0.004(2)
C116 0.019(3) 0.019(3) 0.020(3) 0.005(3) -0.002(3) -0.002(2)
C117 0.030(4) 0.028(4) 0.015(3) 0.000(3) 0.001(3) -0.006(3)
C118 0.035(4) 0.044(5) 0.017(4) -0.006(3) 0.007(3) 0.003(4)
C119 0.033(4) 0.041(5) 0.016(3) -0.002(3) 0.000(3) -0.016(3)
C120 0.040(4) 0.032(4) 0.015(3) 0.001(3) 0.000(3) -0.010(3)
C121 0.012(3) 0.016(3) 0.019(3) -0.001(2) -0.002(2) 0.000(2)
C122 0.018(3) 0.028(4) 0.012(3) -0.002(3) 0.001(2) 0.006(3)
C123 0.023(3) 0.012(3) 0.019(3) 0.003(2) 0.005(3) -0.002(2)
C124 0.024(3) 0.024(4) 0.024(4) -0.004(3) 0.006(3) 0.000(3)
C125 0.027(4) 0.031(4) 0.029(4) -0.009(3) 0.013(3) -0.003(3)
C126 0.037(4) 0.011(3) 0.051(5) 0.006(3) 0.019(4) 0.006(3)
C127 0.037(4) 0.027(4) 0.041(5) 0.008(4) 0.006(4) 0.006(3)
C128 0.023(3) 0.025(4) 0.035(4) 0.005(3) 0.001(3) -0.001(3)
C129 0.015(3) 0.022(3) 0.018(3) 0.001(3) -0.002(2) 0.003(2)
C130 0.014(3) 0.025(3) 0.022(4) 0.003(3) 0.000(3) 0.004(2)
C131 0.017(3) 0.030(4) 0.020(3) -0.004(3) -0.004(3) 0.012(3)
C132 0.025(3) 0.018(3) 0.019(3) -0.002(3) -0.001(3) 0.007(3)
F132 0.048(3) 0.031(3) 0.027(2) -0.001(2) 0.002(2) -0.004(2)
C133 0.028(4) 0.023(4) 0.024(4) 0.006(3) 0.007(3) 0.007(3)
F133 0.066(4) 0.029(3) 0.034(3) 0.010(2) 0.012(2) 0.001(2)
C134 0.033(4) 0.045(5) 0.014(3) 0.000(3) 0.008(3) 0.013(3)
F134 0.062(4) 0.065(4) 0.017(2) 0.002(2) 0.005(2) 0.010(3)
C135 0.025(4) 0.045(5) 0.017(4) -0.007(3) 0.000(3) 0.009(3)
F135 0.042(3) 0.070(4) 0.026(3) -0.014(3) -0.003(2) -0.004(3)
C136 0.016(3) 0.033(4) 0.024(4) -0.004(3) -0.002(3) 0.003(3)
F136 0.027(2) 0.041(3) 0.031(2) -0.003(2) 0.0048(19) -0.0069(19)
C1 0.052(5) 0.100(6) 0.038(4) 0.010(5) 0.001(4) 0.002(5)
Cl1 0.0714(18) 0.0537(16) 0.0503(15) 0.0072(12) 0.0042(13) 0.0190(13)
Cl2 0.0638(18) 0.0667(19) 0.0472(15) 0.0003(13) 0.0037(13) 0.0004(13)

loop_
_atom_type_symbol
_atom_type_description
_atom_type_scat_dispersion_real
_atom_type_scat_dispersion_imag
_atom_type_scat_source
C C 0.0033 0.0016
;
International Tables for Crystallography
(Vol. C, Tables 4.2.6.8 and 6.1.1.4)
;
H H 0.0000 0.0000
;
International Tables for Crystallography
(Vol. C, Table 6.1.1.4)
;
Br Br -0.2901 2.4595
;
International Tables for Crystallography
(Vol. C, Tables 4.2.6.8 and 6.1.1.4)
;
Cu Cu 0.3201 1.2651
;
International Tables for Crystallography
(Vol. C, Tables 4.2.6.8 and 6.1.1.4)
;
F F 0.0171 0.0103
;
International Tables for Crystallography
(Vol. C, Tables 4.2.6.8 and 6.1.1.4)
;
N N 0.0061 0.0033
;
International Tables for Crystallography
(Vol. C, Tables 4.2.6.8 and 6.1.1.4)
;
Pt Pt -1.7033 8.3905
;
International Tables for Crystallography
(Vol. C, Tables 4.2.6.8 and 6.1.1.4)
;
Cl Cl 0.1484 0.1585
;
International Tables for Crystallography
(Vol. C, Tables 4.2.6.8 and 6.1.1.4)
;

loop_
_geom_angle_atom_site_label_1
_geom_angle_atom_site_label_2
_geom_angle_atom_site_label_3
_geom_angle
_geom_angle_site_symmetry_1
_geom_angle_site_symmetry_3
_geom_angle_publ_flag
C129 Pt1 C121 90.3(3) . . ?
C129 Pt1 N101 94.5(2) . . ?
C121 Pt1 N101 174.3(2) . . ?
C129 Pt1 N111 171.8(2) . . ?
C121 Pt1 N111 96.3(2) . . ?
N101 Pt1 N111 79.2(2) . . ?
Cu2 Br1 Cu1 86.01(4) . . ?
Cu1 Br2 Cu2 85.00(4) . 3_766 ?
C121 Cu1 C122 35.1(3) . . ?
C121 Cu1 Br2 146.22(19) . . ?
C122 Cu1 Br2 111.2(2) . . ?
C121 Cu1 Br1 109.47(19) . . ?
C122 Cu1 Br1 144.4(2) . . ?
Br2 Cu1 Br1 104.13(4) . . ?
C129 Cu2 C130 34.1(3) . . ?
C129 Cu2 Br1 115.0(2) . . ?
C130 Cu2 Br1 148.2(2) . . ?
C129 Cu2 Br2 128.9(2) . 3_766 ?
C130 Cu2 Br2 100.8(2) . 3_766 ?
Br1 Cu2 Br2 110.11(4) . 3_766 ?
C106 N101 C102 118.0(5) . . ?
C106 N101 Pt1 126.3(4) . . ?
C102 N101 Pt1 115.5(4) . . ?
N101 C102 C103 122.1(6) . . ?
N101 C102 C112 114.5(6) . . ?
C103 C102 C112 123.4(6) . . ?
C102 C103 C104 120.0(6) . . ?
C102 C103 H103 120.0 . . ?
C104 C103 H103 120.0 . . ?
C105 C104 C103 116.4(6) . . ?
C105 C104 C107 121.1(6) . . ?
C103 C104 C107 122.4(6) . . ?
C106 C105 C104 121.4(6) . . ?
C106 C105 H105 119.3 . . ?
C104 C105 H105 119.3 . . ?
N101 C106 C105 122.1(6) . . ?
N101 C106 H106 119.0 . . ?
C105 C106 H106 119.0 . . ?
C110 C107 C104 109.5(5) . . ?
C110 C107 C109 111.1(6) . . ?
C104 C107 C109 107.9(6) . . ?
C110 C107 C108 107.9(6) . . ?
C104 C107 C108 110.9(6) . . ?
C109 C107 C108 109.5(6) . . ?
C107 C108 H10A 109.5 . . ?
C107 C108 H10B 109.5 . . ?
H10A C108 H10B 109.5 . . ?
C107 C108 H10C 109.5 . . ?
H10A C108 H10C 109.5 . . ?
H10B C108 H10C 109.5 . . ?
C107 C109 H10D 109.5 . . ?
C107 C109 H10E 109.5 . . ?
H10D C109 H10E 109.5 . . ?
C107 C109 H10F 109.5 . . ?
H10D C109 H10F 109.5 . . ?
H10E C109 H10F 109.5 . . ?
C107 C110 H10G 109.5 . . ?
C107 C110 H10H 109.5 . . ?
H10G C110 H10H 109.5 . . ?
C107 C110 H10I 109.5 . . ?
H10G C110 H10I 109.5 . . ?
H10H C110 H10I 109.5 . . ?
C116 N111 C112 118.0(6) . . ?
C116 N111 Pt1 126.9(4) . . ?
C112 N111 Pt1 114.7(4) . . ?
N111 C112 C113 120.8(6) . . ?
N111 C112 C102 115.5(6) . . ?
C113 C112 C102 123.7(6) . . ?
C112 C113 C114 122.1(6) . . ?
C112 C113 H113 119.0 . . ?
C114 C113 H113 119.0 . . ?
C113 C114 C115 116.4(6) . . ?
C113 C114 C117 121.8(6) . . ?
C115 C114 C117 121.8(6) . . ?
C116 C115 C114 119.7(6) . . ?
C116 C115 H115 120.2 . . ?
C114 C115 H115 120.2 . . ?
N111 C116 C115 123.0(6) . . ?
N111 C116 H116 118.5 . . ?
C115 C116 H116 118.5 . . ?
C120 C117 C114 112.5(6) . . ?
C120 C117 C118 109.1(6) . . ?
C114 C117 C118 107.6(6) . . ?
C120 C117 C119 108.8(6) . . ?
C114 C117 C119 110.0(6) . . ?
C118 C117 C119 108.7(6) . . ?
C117 C118 H11A 109.5 . . ?
C117 C118 H11B 109.5 . . ?
H11A C118 H11B 109.5 . . ?
C117 C118 H11C 109.5 . . ?
H11A C118 H11C 109.5 . . ?
H11B C118 H11C 109.5 . . ?
C117 C119 H11D 109.5 . . ?
C117 C119 H11E 109.5 . . ?
H11D C119 H11E 109.5 . . ?
C117 C119 H11F 109.5 . . ?
H11D C119 H11F 109.5 . . ?
H11E C119 H11F 109.5 . . ?
C117 C120 H12G 109.5 . . ?
C117 C120 H12H 109.5 . . ?
H12G C120 H12H 109.5 . . ?
C117 C120 H12I 109.5 . . ?
H12G C120 H12I 109.5 . . ?
H12H C120 H12I 109.5 . . ?
C122 C121 Pt1 170.3(5) . . ?
C122 C121 Cu1 73.1(4) . . ?
Pt1 C121 Cu1 116.6(3) . . ?
C121 C122 C123 158.6(7) . . ?
C121 C122 Cu1 71.9(4) . . ?
C123 C122 Cu1 129.5(5) . . ?
C124 C123 C128 119.7(6) . . ?
C124 C123 C122 121.9(6) . . ?
C128 C123 C122 118.3(6) . . ?
C123 C124 C125 119.9(7) . . ?
C123 C124 H124 120.0 . . ?
C125 C124 H124 120.0 . . ?
C126 C125 C124 120.0(7) . . ?
C126 C125 H125 120.0 . . ?
C124 C125 H125 120.0 . . ?
C127 C126 C125 119.3(7) . . ?
C127 C126 H126 120.4 . . ?
C125 C126 H126 120.4 . . ?
C126 C127 C128 121.8(8) . . ?
C126 C127 H127 119.1 . . ?
C128 C127 H127 119.1 . . ?
C127 C128 C123 119.2(7) . . ?
C127 C128 H128 120.4 . . ?
C123 C128 H128 120.4 . . ?
C130 C129 Pt1 174.4(6) . . ?
C130 C129 Cu2 73.4(4) . . ?
Pt1 C129 Cu2 107.6(3) . . ?
C129 C130 C131 165.8(7) . . ?
C129 C130 Cu2 72.5(5) . . ?
C131 C130 Cu2 120.2(5) . . ?
C132 C131 C136 115.8(7) . . ?
C132 C131 C130 122.2(7) . . ?
C136 C131 C130 121.9(7) . . ?
F132 C132 C131 119.6(6) . . ?
F132 C132 C133 116.8(7) . . ?
C131 C132 C133 123.5(7) . . ?
F133 C133 C134 121.6(7) . . ?
F133 C133 C132 120.4(7) . . ?
C134 C133 C132 118.0(7) . . ?
F134 C134 C135 120.7(8) . . ?
F134 C134 C133 118.3(8) . . ?
C135 C134 C133 121.0(7) . . ?
F135 C135 C134 119.6(7) . . ?
F135 C135 C136 120.4(8) . . ?
C134 C135 C136 119.9(7) . . ?
F136 C136 C135 118.4(7) . . ?
F136 C136 C131 119.9(7) . . ?
C135 C136 C131 121.7(8) . . ?
Cl2 C1 Cl1 108.1(6) . . ?
Cl2 C1 H1A 110.1 . . ?
Cl1 C1 H1A 110.1 . . ?
Cl2 C1 H1B 110.1 . . ?
Cl1 C1 H1B 110.1 . . ?
H1A C1 H1B 108.4 . . ?

loop_
_geom_bond_atom_site_label_1
_geom_bond_atom_site_label_2
_geom_bond_distance
_geom_bond_site_symmetry_2
_geom_bond_publ_flag
Pt1 C129 1.967(7) . ?
Pt1 C121 1.981(6) . ?
Pt1 N101 2.059(5) . ?
Pt1 N111 2.066(5) . ?
Br1 Cu2 2.4168(12) . ?
Br1 Cu1 2.4317(13) . ?
Br2 Cu1 2.3848(12) . ?
Br2 Cu2 2.4363(12) 3_766 ?
Cu1 C121 2.023(6) . ?
Cu1 C122 2.037(7) . ?
Cu2 C129 2.086(7) . ?
Cu2 C130 2.095(7) . ?
N101 C106 1.347(8) . ?
N101 C102 1.362(8) . ?
C102 C103 1.383(9) . ?
C102 C112 1.473(9) . ?
C103 C104 1.401(9) . ?
C103 H103 0.9500 . ?
C104 C105 1.391(9) . ?
C104 C107 1.535(9) . ?
C105 C106 1.369(9) . ?
C105 H105 0.9500 . ?
C106 H106 0.9500 . ?
C107 C110 1.526(10) . ?
C107 C109 1.547(10) . ?
C107 C108 1.550(10) . ?
C108 H10A 0.9800 . ?
C108 H10B 0.9800 . ?
C108 H10C 0.9800 . ?
C109 H10D 0.9800 . ?
C109 H10E 0.9800 . ?
C109 H10F 0.9800 . ?
C110 H10G 0.9800 . ?
C110 H10H 0.9800 . ?
C110 H10I 0.9800 . ?
N111 C116 1.349(9) . ?
N111 C112 1.358(8) . ?
C112 C113 1.376(9) . ?
C113 C114 1.385(9) . ?
C113 H113 0.9500 . ?
C114 C115 1.397(9) . ?
C114 C117 1.536(9) . ?
C115 C116 1.378(10) . ?
C115 H115 0.9500 . ?
C116 H116 0.9500 . ?
C117 C120 1.518(10) . ?
C117 C118 1.540(11) . ?
C117 C119 1.560(10) . ?
C118 H11A 0.9800 . ?
C118 H11B 0.9800 . ?
C118 H11C 0.9800 . ?
C119 H11D 0.9800 . ?
C119 H11E 0.9800 . ?
C119 H11F 0.9800 . ?
C120 H12G 0.9800 . ?
C120 H12H 0.9800 . ?
C120 H12I 0.9800 . ?
C121 C122 1.223(9) . ?
C122 C123 1.459(9) . ?
C123 C124 1.390(10) . ?
C123 C128 1.397(10) . ?
C124 C125 1.410(11) . ?
C124 H124 0.9500 . ?
C125 C126 1.387(11) . ?
C125 H125 0.9500 . ?
C126 C127 1.375(12) . ?
C126 H126 0.9500 . ?
C127 C128 1.389(11) . ?
C127 H127 0.9500 . ?
C128 H128 0.9500 . ?
C129 C130 1.226(10) . ?
C130 C131 1.438(10) . ?
C131 C132 1.383(11) . ?
C131 C136 1.404(10) . ?
C132 F132 1.353(8) . ?
C132 C133 1.390(10) . ?
C133 F133 1.343(9) . ?
C133 C134 1.376(11) . ?
C134 F134 1.352(8) . ?
C134 C135 1.367(12) . ?
C135 F135 1.343(9) . ?
C135 C136 1.379(11) . ?
C136 F136 1.330(9) . ?
C1 Cl2 1.778(11) . ?
C1 Cl1 1.866(13) . ?
C1 H1A 0.9900 . ?
C1 H1B 0.9900 . ?

loop_
_geom_torsion_atom_site_label_1
_geom_torsion_atom_site_label_2
_geom_torsion_atom_site_label_3
_geom_torsion_atom_site_label_4
_geom_torsion
_geom_torsion_site_symmetry_1
_geom_torsion_site_symmetry_2
_geom_torsion_site_symmetry_3
_geom_torsion_site_symmetry_4
_geom_torsion_publ_flag
C106 N101 C102 C103 -2.1(9) . . . . ?
Pt1 N101 C102 C103 -176.8(5) . . . . ?
C106 N101 C102 C112 177.9(6) . . . . ?
Pt1 N101 C102 C112 3.2(7) . . . . ?
N101 C102 C103 C104 1.0(10) . . . . ?
C112 C102 C103 C104 -179.1(6) . . . . ?
C102 C103 C104 C105 1.2(10) . . . . ?
C102 C103 C104 C107 179.9(6) . . . . ?
C103 C104 C105 C106 -2.3(10) . . . . ?
C107 C104 C105 C106 178.9(6) . . . . ?
C102 N101 C106 C105 1.0(9) . . . . ?
Pt1 N101 C106 C105 175.0(5) . . . . ?
C104 C105 C106 N101 1.3(10) . . . . ?
C105 C104 C107 C110 -41.4(9) . . . . ?
C103 C104 C107 C110 139.9(7) . . . . ?
C105 C104 C107 C109 79.7(8) . . . . ?
C103 C104 C107 C109 -99.0(7) . . . . ?
C105 C104 C107 C108 -160.4(6) . . . . ?
C103 C104 C107 C108 20.9(9) . . . . ?
C116 N111 C112 C113 1.7(9) . . . . ?
Pt1 N111 C112 C113 -171.4(5) . . . . ?
C116 N111 C112 C102 -178.0(6) . . . . ?
Pt1 N111 C112 C102 8.9(7) . . . . ?
N101 C102 C112 N111 -8.1(8) . . . . ?
C103 C102 C112 N111 172.0(6) . . . . ?
N101 C102 C112 C113 172.2(6) . . . . ?
C103 C102 C112 C113 -7.7(10) . . . . ?
N111 C112 C113 C114 -1.2(10) . . . . ?
C102 C112 C113 C114 178.5(6) . . . . ?
C112 C113 C114 C115 -0.6(10) . . . . ?
C112 C113 C114 C117 176.9(6) . . . . ?
C113 C114 C115 C116 1.9(10) . . . . ?
C117 C114 C115 C116 -175.6(6) . . . . ?
C112 N111 C116 C115 -0.4(10) . . . . ?
Pt1 N111 C116 C115 171.7(5) . . . . ?
C114 C115 C116 N111 -1.4(11) . . . . ?
C113 C114 C117 C120 151.3(7) . . . . ?
C115 C114 C117 C120 -31.3(10) . . . . ?
C113 C114 C117 C118 -88.5(8) . . . . ?
C115 C114 C117 C118 88.9(8) . . . . ?
C113 C114 C117 C119 29.8(9) . . . . ?
C115 C114 C117 C119 -152.8(7) . . . . ?
Cu1 C121 C122 C123 176.0(19) . . . . ?
C121 C122 C123 C124 150.3(17) . . . . ?
Cu1 C122 C123 C124 -34.6(10) . . . . ?
C121 C122 C123 C128 -27(2) . . . . ?
Cu1 C122 C123 C128 148.1(6) . . . . ?
C128 C123 C124 C125 1.8(10) . . . . ?
C122 C123 C124 C125 -175.4(6) . . . . ?
C123 C124 C125 C126 -2.0(11) . . . . ?
C124 C125 C126 C127 0.5(11) . . . . ?
C125 C126 C127 C128 1.2(13) . . . . ?
C126 C127 C128 C123 -1.3(12) . . . . ?
C124 C123 C128 C127 -0.3(11) . . . . ?
C122 C123 C128 C127 177.1(7) . . . . ?
Cu2 C129 C130 C131 -155(3) . . . . ?
C129 C130 C131 C132 56(3) . . . . ?
Cu2 C130 C131 C132 -96.8(7) . . . . ?
C129 C130 C131 C136 -127(3) . . . . ?
Cu2 C130 C131 C136 80.5(8) . . . . ?
C136 C131 C132 F132 178.3(6) . . . . ?
C130 C131 C132 F132 -4.3(10) . . . . ?
C136 C131 C132 C133 0.7(10) . . . . ?
C130 C131 C132 C133 178.1(7) . . . . ?
F132 C132 C133 F133 1.2(10) . . . . ?
C131 C132 C133 F133 178.8(6) . . . . ?
F132 C132 C133 C134 -178.2(6) . . . . ?
C131 C132 C133 C134 -0.6(11) . . . . ?
F133 C133 C134 F134 2.2(11) . . . . ?
C132 C133 C134 F134 -178.4(6) . . . . ?
F133 C133 C134 C135 -179.3(7) . . . . ?
C132 C133 C134 C135 0.1(11) . . . . ?
F134 C134 C135 F135 -3.1(11) . . . . ?
C133 C134 C135 F135 178.5(7) . . . . ?
F134 C134 C135 C136 178.7(7) . . . . ?
C133 C134 C135 C136 0.2(12) . . . . ?
F135 C135 C136 F136 1.0(11) . . . . ?
C134 C135 C136 F136 179.3(7) . . . . ?
F135 C135 C136 C131 -178.3(7) . . . . ?
C134 C135 C136 C131 -0.1(11) . . . . ?
C132 C131 C136 F136 -179.7(6) . . . . ?
C130 C131 C136 F136 2.9(10) . . . . ?
C132 C131 C136 C135 -0.4(10) . . . . ?
C130 C131 C136 C135 -177.8(7) . . . . ?
